data_4327437
loop_
_publ_author_name
'Gian Luca Abbati'
'Andrea Cornia'
'Andrea Caneschi'
'Antonio Costantino Fabretti'
'Cecilia Mortal\`o'

_publ_contact_author_address
;     Universit\'a di Modena and Reggio Emilia
      Dipartimento di Chimica 
      Via G. Campi, 183
      I-41100, Modena
      Italy
;
_publ_contact_author_email 'abbati@unimore.it, acornia@unimore.it'
_publ_contact_author_name 'Abbati, Gian Luca - Cornia, Andrea'
_publ_contact_author_phone '++39 059 2055030, ++39 059 2055032'
_publ_section_title
;
 Self-Assembly of High-Nuclearity Metal Clusters: Programmed Expansion of
 a Metallasiloxane Cage to an Octacopper(II) Cluster
;
_journal_name_full 'Inorganic Chemistry'
_journal_page_first 4540
_journal_page_last 4542
_journal_paper_doi 10.1021/ic049898+
_journal_volume 43
_journal_year 2004
_chemical_compound_source 'synthesis as described'
_chemical_formula_moiety
;
 (C102 H136 Cu8 N10 O28 Si12 2+), 2(Cl1 O4 1-), (C1 H4 O1)
;
_chemical_formula_sum 'C103 H140 Cl2 Cu8 N10 O37 Si12'
_chemical_formula_weight 3026.56
_chemical_name_systematic ?
_space_group_IT_number 14
_symmetry_cell_setting monoclinic
_symmetry_Int_Tables_number 14
_symmetry_space_group_name_Hall '-P 2yn'
_symmetry_space_group_name_H-M 'P 1 21/n 1'
_atom_sites_solution_hydrogens mixed
_atom_sites_solution_primary direct
_atom_sites_solution_secondary difmap
_audit_creation_method SHELXL-97
_cell_angle_alpha 90.0000
_cell_angle_beta 94.7658(5)
_cell_angle_gamma 90.0000
_cell_formula_units_Z 2
_cell_length_a 16.8490(3)
_cell_length_b 22.2966(4)
_cell_length_c 17.2508(3)
_cell_measurement_reflns_used 380
_cell_measurement_temperature 228(2)
_cell_measurement_theta_max 0
_cell_measurement_theta_min 0
_cell_measurement_wavelength 0.71069
_cell_volume 6458.3(2)
_computing_cell_refinement 'SAINT (Siemens Inc., 1995)'
_computing_data_collection 'SMART (Siemens Inc., 1993)'
_computing_data_reduction 'SAINT (Siemens Inc., 1995)'
_computing_molecular_graphics 'Ortep-3 for Windows (Farrugia, 1997)'
_computing_publication_material 'WinGX (Farrugia, 1999)'
_computing_structure_refinement 'SHELXL-97 (Sheldrick, 1997)'
_computing_structure_solution 'SIR-97 (Altomare, 1999)'
_diffrn_ambient_temperature 228(2)
_diffrn_measured_fraction_theta_full 1.000
_diffrn_measured_fraction_theta_max 1.000
_diffrn_measurement_device_type 'SIEMENS/SMART CCD'
_diffrn_radiation_monochromator graphite
_diffrn_radiation_probe x-ray
_diffrn_radiation_source 'fine-focus sealed tube'
_diffrn_radiation_type MoK\a
_diffrn_radiation_wavelength 0.71069
_diffrn_radiation_wavelength_id 1
_diffrn_reflns_av_R_equivalents 0.0538
_diffrn_reflns_av_sigmaI/netI 0.0402
_diffrn_reflns_limit_h_max 23
_diffrn_reflns_limit_h_min -23
_diffrn_reflns_limit_k_max 31
_diffrn_reflns_limit_k_min -31
_diffrn_reflns_limit_l_max 24
_diffrn_reflns_limit_l_min -24
_diffrn_reflns_number 85127
_diffrn_reflns_theta_full 30.01
_diffrn_reflns_theta_max 30.01
_diffrn_reflns_theta_min 1.50
_exptl_absorpt_coefficient_mu 1.523
_exptl_absorpt_correction_T_max 0.6101
_exptl_absorpt_correction_T_min 0.4027
_exptl_absorpt_correction_type multi-scan
_exptl_absorpt_process_details 'SADABS (Siemens Inc., 1996)'
_exptl_crystal_colour blue
_exptl_crystal_density_diffrn 1.554
_exptl_crystal_description prism
_exptl_crystal_F_000 3108
_exptl_crystal_id 1
_exptl_crystal_size_max 0.73
_exptl_crystal_size_mid 0.38
_exptl_crystal_size_min 0.36
_refine_diff_density_max 0.553
_refine_diff_density_min -0.564
_refine_diff_density_rms 0.092
_refine_ls_extinction_method none
_refine_ls_goodness_of_fit_ref 1.021
_refine_ls_hydrogen_treatment mixed
_refine_ls_matrix_type full
_refine_ls_number_parameters 1193
_refine_ls_number_reflns 18857
_refine_ls_number_restraints 29
_refine_ls_restrained_S_all 1.022
_refine_ls_R_factor_all 0.0531
_refine_ls_R_factor_gt 0.0332
_refine_ls_shift/su_max 0.037
_refine_ls_shift/su_mean 0.001
_refine_ls_structure_factor_coef Fsqd
_refine_ls_weighting_details 'calc w=1/[\s^2^(Fo^2^)+(0.0476P)^2^+1.1375P] where P=(Fo^2^+2Fc^2^)/3'
_refine_ls_weighting_scheme calc
_refine_ls_wR_factor_gt 0.0830
_refine_ls_wR_factor_ref 0.0926
_reflns_number_gt 14299
_reflns_number_total 18857
_reflns_threshold_expression >2sigma(I)
_cod_data_source_file ic0498982Bsi20040126_112043.cif
_cod_data_source_block cu8
_cod_original_sg_symbol_H-M 'P 21/n'
_cod_database_code 4327437

loop_
_symmetry_equiv_pos_as_xyz
'x, y, z'
'-x+1/2, y+1/2, -z+1/2'
'-x, -y, -z'
'x-1/2, -y-1/2, z-1/2'

loop_
_atom_site_label
_atom_site_type_symbol
_atom_site_fract_x
_atom_site_fract_y
_atom_site_fract_z
_atom_site_U_iso_or_equiv
_atom_site_adp_type
_atom_site_occupancy
_atom_site_symmetry_multiplicity
_atom_site_calc_flag
_atom_site_refinement_flags
_atom_site_disorder_assembly
_atom_site_disorder_group
Cu1 Cu 0.151235(14) -0.041306(10) 0.497153(13) 0.01737(5) Uani 1 1 d . . .
Cu2 Cu 0.071676(14) 0.008959(10) 0.358646(13) 0.01826(6) Uani 1 1 d . . .
Cu3 Cu -0.088516(14) 0.053759(10) 0.354386(13) 0.01810(5) Uani 1 1 d . . .
O1 O 0.15886(8) 0.03257(6) 0.43601(8) 0.0193(3) Uani 1 1 d . B .
O2 O 0.10453(8) -0.07088(6) 0.39668(8) 0.0192(3) Uani 1 1 d . . .
O3 O 0.01953(8) 0.08681(6) 0.35020(8) 0.0205(3) Uani 1 1 d . . .
O4 O -0.03287(8) -0.01465(6) 0.31015(8) 0.0208(3) Uani 1 1 d . . .
O5 O -0.11917(8) 0.10822(6) 0.43853(7) 0.0188(3) Uani 1 1 d . . .
O6 O 0.16920(8) -0.00379(6) 0.59837(8) 0.0203(3) Uani 1 1 d . . .
Si1 Si 0.19315(3) 0.09808(2) 0.46076(3) 0.01890(11) Uani 1 1 d . . .
Si2 Si -0.07293(3) 0.13652(2) 0.62936(3) 0.02152(11) Uani 1 1 d . . .
Si3 Si 0.05302(3) 0.15335(2) 0.36555(3) 0.02116(11) Uani 1 1 d . A .
Si4 Si 0.06603(3) 0.07856(2) 0.72087(3) 0.01975(11) Uani 1 1 d . . .
Si5 Si -0.08571(3) 0.17408(2) 0.46092(3) 0.01824(10) Uani 1 1 d . B .
Si6 Si 0.20388(3) 0.06033(2) 0.62674(3) 0.01934(11) Uani 1 1 d . . .
O7 O 0.13882(8) 0.15046(6) 0.41693(9) 0.0234(3) Uani 1 1 d . A .
O8 O -0.00867(9) 0.19140(6) 0.41410(10) 0.0290(3) Uani 1 1 d . . .
O9 O -0.05851(10) 0.17661(6) 0.55343(9) 0.0317(4) Uani 1 1 d . . .
O10 O 0.01265(8) 0.13261(6) 0.68051(8) 0.0233(3) Uani 1 1 d . . .
O11 O 0.15764(8) 0.08685(6) 0.69838(8) 0.0229(3) Uani 1 1 d . B .
O12 O 0.19200(8) 0.10812(6) 0.55433(8) 0.0218(3) Uani 1 1 d . B .
C1 C 0.29762(12) 0.10902(9) 0.43625(13) 0.0255(4) Uani 1 1 d . B .
C2 C 0.32194(15) 0.09205(13) 0.36398(16) 0.0398(6) Uani 1 1 d . . .
C3 C 0.39919(18) 0.10115(16) 0.3445(2) 0.0542(8) Uani 1 1 d . B .
C4 C 0.45300(18) 0.12909(16) 0.3969(2) 0.0627(9) Uani 1 1 d . . .
C5 C 0.43172(18) 0.14586(17) 0.4688(2) 0.0639(10) Uani 1 1 d . B .
C6 C 0.35429(15) 0.13591(13) 0.48830(19) 0.0452(7) Uani 1 1 d . . .
C7A C -0.1336(4) 0.1857(3) 0.6827(5) 0.0237(13) Uani 0.50 1 d P . .
C8A C -0.1687(3) 0.1613(2) 0.7456(4) 0.0381(11) Uani 0.50 1 d PD B .
C9A C -0.2111(5) 0.1979(3) 0.7938(4) 0.0539(16) Uani 0.50 1 d PD . .
C10A C -0.2169(6) 0.2572(6) 0.7815(7) 0.055(2) Uani 0.50 1 d PD B .
C11A C -0.1843(4) 0.2830(3) 0.7177(4) 0.0520(15) Uani 0.50 1 d PD . .
C12A C -0.1427(3) 0.2465(2) 0.6688(3) 0.0369(11) Uani 0.50 1 d PD B .
C7B C -0.1496(4) 0.1676(3) 0.6958(4) 0.0241(13) Uani 0.50 1 d P B .
C8B C -0.2157(4) 0.1358(3) 0.7156(4) 0.0497(14) Uani 0.50 1 d PD B .
C9B C -0.2710(4) 0.1593(3) 0.7631(4) 0.0607(18) Uani 0.50 1 d PD B .
C10B C -0.2578(5) 0.2153(4) 0.7960(4) 0.0581(19) Uani 0.50 1 d PD B .
C11B C -0.1893(7) 0.2474(7) 0.7810(10) 0.074(4) Uani 0.50 1 d PD B .
C12B C -0.1372(4) 0.2230(3) 0.7313(5) 0.0557(17) Uani 0.50 1 d PD B .
C13 C 0.06707(13) 0.19413(10) 0.27385(13) 0.0294(5) Uani 1 1 d . . .
C14A C 0.0191(3) 0.2399(2) 0.2426(3) 0.0314(10) Uani 0.50 1 d PD A 1
H14A H -0.0234 0.2527 0.2706 0.038 Uiso 0.50 1 calc PRD A 1
C15A C 0.0298(4) 0.2682(3) 0.1722(3) 0.0397(13) Uani 0.50 1 d PD A 1
H15A H -0.0018 0.3012 0.1551 0.048 Uiso 0.50 1 calc PRD A 1
C16A C 0.0905(13) 0.2457(7) 0.1267(10) 0.041(3) Uani 0.50 1 d PD A 1
H16A H 0.1005 0.2653 0.0803 0.049 Uiso 0.50 1 calc PRD A 1
C17A C 0.1321(7) 0.1984(7) 0.1485(8) 0.035(2) Uani 0.50 1 d PD A 1
H17A H 0.1686 0.1825 0.1155 0.042 Uiso 0.50 1 calc PRD A 1
C18A C 0.1231(5) 0.1709(6) 0.2207(9) 0.031(2) Uani 0.50 1 d PD A 1
H18A H 0.1538 0.1368 0.2351 0.037 Uiso 0.50 1 calc PRD A 1
C14B C 0.0587(5) 0.2590(3) 0.2729(4) 0.0535(17) Uani 0.50 1 d PD A 2
H14B H 0.0436 0.2801 0.3164 0.064 Uiso 0.50 1 calc PRD A 2
C15B C 0.0742(6) 0.2887(3) 0.2046(4) 0.074(3) Uani 0.50 1 d PD A 2
H15B H 0.0697 0.3307 0.2023 0.089 Uiso 0.50 1 calc PRD A 2
C16B C 0.0951(15) 0.2588(7) 0.1425(10) 0.054(4) Uani 0.50 1 d PD A 2
H16B H 0.0994 0.2783 0.0947 0.064 Uiso 0.50 1 calc PRD A 2
C17B C 0.1104(9) 0.1976(9) 0.1512(10) 0.068(5) Uani 0.50 1 d PD A 2
H17B H 0.1312 0.1764 0.1104 0.082 Uiso 0.50 1 calc PRD A 2
C18B C 0.0958(6) 0.1681(6) 0.2170(9) 0.045(3) Uani 0.50 1 d PD A 2
H18B H 0.1073 0.1269 0.2208 0.055 Uiso 0.50 1 calc PRD A 2
C19 C 0.06247(12) 0.08609(9) 0.82763(12) 0.0232(4) Uani 1 1 d . . .
C20 C 0.03006(14) 0.13666(11) 0.86067(13) 0.0294(5) Uani 1 1 d . B .
C21 C 0.02437(16) 0.14082(12) 0.94019(15) 0.0378(6) Uani 1 1 d . . .
C22 C 0.05022(16) 0.09374(13) 0.98835(14) 0.0416(6) Uani 1 1 d . B .
C23 C 0.08241(17) 0.04319(13) 0.95738(15) 0.0399(6) Uani 1 1 d . . .
C24 C 0.08897(14) 0.03949(11) 0.87791(13) 0.0309(5) Uani 1 1 d . B .
C25 C -0.15771(12) 0.23611(9) 0.44163(11) 0.0212(4) Uani 1 1 d . . .
C26 C -0.23457(14) 0.23301(11) 0.46638(14) 0.0340(5) Uani 1 1 d . B .
C27 C -0.28519(17) 0.28206(13) 0.45921(18) 0.0470(7) Uani 1 1 d . . .
C28 C -0.26003(19) 0.33502(13) 0.42818(18) 0.0517(8) Uani 1 1 d . B .
C29 C -0.18520(18) 0.33930(11) 0.40362(17) 0.0445(6) Uani 1 1 d . . .
C30 C -0.13392(15) 0.29028(10) 0.41063(14) 0.0321(5) Uani 1 1 d . B .
C31 C 0.31143(13) 0.05691(10) 0.65864(13) 0.0282(4) Uani 1 1 d . B .
C32 C 0.34755(14) 0.09659(11) 0.71267(15) 0.0337(5) Uani 1 1 d . . .
C33 C 0.42915(16) 0.09625(14) 0.73043(18) 0.0467(7) Uani 1 1 d . B .
C34 C 0.47627(17) 0.05711(17) 0.6942(2) 0.0554(8) Uani 1 1 d . . .
C35 C 0.44244(19) 0.01723(19) 0.6415(2) 0.0682(11) Uani 1 1 d . B .
C36 C 0.36064(17) 0.01670(15) 0.62407(19) 0.0547(8) Uani 1 1 d . . .
H2 H 0.2855(19) 0.0718(14) 0.3276(19) 0.057(9) Uiso 1 1 d . . .
H3 H 0.4160(18) 0.0907(13) 0.2942(18) 0.051(8) Uiso 1 1 d . . .
H4 H 0.511(2) 0.1374(16) 0.390(2) 0.078(11) Uiso 1 1 d . . .
H5 H 0.466(2) 0.1632(15) 0.4992(19) 0.063(10) Uiso 1 1 d . . .
H6 H 0.3416(15) 0.1476(12) 0.5346(16) 0.034(7) Uiso 1 1 d . . .
H8A H -0.157(3) 0.1227(12) 0.757(3) 0.035(14) Uiso 0.50 1 d PD . .
H9A H -0.225(6) 0.178(4) 0.836(3) 0.12(3) Uiso 0.50 1 d PD . .
H10A H -0.242(5) 0.284(3) 0.810(4) 0.10(3) Uiso 0.50 1 d PD . .
H11A H -0.187(4) 0.3230(11) 0.707(4) 0.07(2) Uiso 0.50 1 d PD . .
H12A H -0.118(3) 0.266(2) 0.631(3) 0.048(17) Uiso 0.50 1 d PD . .
H8B H -0.210(8) 0.099(3) 0.694(7) 0.18(5) Uiso 0.50 1 d PD . .
H9B H -0.317(2) 0.143(3) 0.777(4) 0.07(2) Uiso 0.50 1 d PD . .
H10B H -0.297(2) 0.231(2) 0.824(3) 0.041(15) Uiso 0.50 1 d PD . .
H11B H -0.173(6) 0.281(3) 0.806(5) 0.10(3) Uiso 0.50 1 d PD . .
H12B H -0.109(4) 0.246(3) 0.701(4) 0.07(3) Uiso 0.50 1 d PD . .
H20 H 0.0112(14) 0.1642(11) 0.8316(14) 0.022(6) Uiso 1 1 d . . .
H21 H 0.0042(16) 0.1730(13) 0.9607(16) 0.042(8) Uiso 1 1 d . . .
H22 H 0.0416(17) 0.0947(13) 1.0408(18) 0.048(8) Uiso 1 1 d . . .
H23 H 0.0990(16) 0.0138(12) 0.9880(16) 0.041(8) Uiso 1 1 d . . .
H24 H 0.1117(15) 0.0055(11) 0.8555(15) 0.033(7) Uiso 1 1 d . . .
H26 H -0.2516(15) 0.1967(12) 0.4912(15) 0.038(7) Uiso 1 1 d . . .
H27 H -0.337(2) 0.2759(16) 0.478(2) 0.077(11) Uiso 1 1 d . . .
H28 H -0.296(2) 0.3699(17) 0.424(2) 0.082(12) Uiso 1 1 d . . .
H29 H -0.1683(18) 0.3774(14) 0.3879(18) 0.054(9) Uiso 1 1 d . . .
H30 H -0.0822(15) 0.2927(11) 0.3953(14) 0.029(6) Uiso 1 1 d . . .
H32 H 0.3165(15) 0.1233(12) 0.7358(15) 0.034(7) Uiso 1 1 d . . .
H33 H 0.4472(19) 0.1193(14) 0.7688(18) 0.054(9) Uiso 1 1 d . . .
H34 H 0.523(2) 0.0596(15) 0.711(2) 0.069(11) Uiso 1 1 d . . .
H35 H 0.472(2) -0.0098(16) 0.612(2) 0.079(11) Uiso 1 1 d . . .
H36 H 0.338(2) -0.0106(14) 0.587(2) 0.065(10) Uiso 1 1 d . . .
Cu4 Cu -0.291815(17) 0.142563(12) 0.136715(15) 0.02874(7) Uani 1 1 d . . .
N1 N -0.16239(11) 0.08816(9) 0.25430(11) 0.0309(4) Uani 1 1 d . . .
C39 C -0.21030(14) 0.10677(11) 0.20965(13) 0.0314(5) Uani 1 1 d . B .
N2 N -0.37433(16) 0.18197(10) 0.06072(15) 0.0569(7) Uani 1 1 d . . .
N3 N -0.20743(18) 0.17958(12) 0.06199(15) 0.0584(7) Uani 1 1 d . . .
N4 N -0.35389(16) 0.06116(10) 0.10682(16) 0.0528(7) Uani 1 1 d . . .
N5 N -0.33776(14) 0.20127(11) 0.22170(15) 0.0477(6) Uani 1 1 d . . .
C40 C -0.3344(3) 0.20054(17) -0.0096(2) 0.0845(15) Uani 1 1 d . . .
C41 C -0.2538(3) 0.22466(17) 0.0141(2) 0.0744(12) Uani 1 1 d . . .
C42 C -0.1808(4) 0.1309(2) 0.0132(3) 0.0933(18) Uani 1 1 d . . .
C43 C -0.1370(3) 0.2084(2) 0.1020(3) 0.0770(12) Uani 1 1 d . . .
C44 C -0.4381(3) 0.13756(19) 0.0394(4) 0.091(2) Uani 1 1 d . . .
C45 C -0.4025(4) 0.07578(18) 0.0336(3) 0.0893(19) Uani 1 1 d . . .
C46 C -0.3013(3) 0.00998(15) 0.0916(3) 0.0742(13) Uani 1 1 d D . .
C47 C -0.4038(2) 0.04391(19) 0.1687(3) 0.0728(12) Uani 1 1 d . . .
C48 C -0.4069(3) 0.23526(17) 0.0987(3) 0.0765(13) Uani 1 1 d . . .
C49 C -0.4147(2) 0.22207(19) 0.1827(3) 0.0774(13) Uani 1 1 d . . .
C50 C -0.2840(3) 0.25229(17) 0.2378(2) 0.0650(10) Uani 1 1 d . . .
C51 C -0.3488(3) 0.1714(2) 0.2969(3) 0.0713(11) Uani 1 1 d . . .
H40A H -0.3330(18) 0.1662(15) -0.0424(18) 0.054(9) Uiso 1 1 d . . .
H40B H -0.363(2) 0.2284(19) -0.034(2) 0.098(14) Uiso 1 1 d . . .
H41A H -0.223(2) 0.2351(16) -0.034(2) 0.077(11) Uiso 1 1 d . . .
H41B H -0.262(2) 0.2595(17) 0.049(2) 0.077(11) Uiso 1 1 d . . .
H42A H -0.158(2) 0.0986(18) 0.042(2) 0.078(12) Uiso 1 1 d . . .
H42B H -0.151(3) 0.1480(19) -0.021(3) 0.097(15) Uiso 1 1 d . . .
H42C H -0.232(2) 0.1104(18) -0.010(2) 0.076(14) Uiso 1 1 d . . .
H43A H -0.098(3) 0.177(2) 0.135(2) 0.102(14) Uiso 1 1 d . . .
H43B H -0.107(2) 0.2223(18) 0.064(2) 0.090(13) Uiso 1 1 d . . .
H43C H -0.154(2) 0.2425(17) 0.139(2) 0.076(12) Uiso 1 1 d . . .
H44A H -0.469(3) 0.1471(17) 0.002(2) 0.087(13) Uiso 1 1 d . . .
H44B H -0.473(2) 0.1385(16) 0.076(2) 0.057(13) Uiso 1 1 d . . .
H45A H -0.449(3) 0.0484(19) 0.033(3) 0.090(13) Uiso 1 1 d . . .
H45B H -0.387(3) 0.068(2) -0.004(3) 0.11(2) Uiso 1 1 d . . .
H46A H -0.340(3) -0.020(2) 0.074(3) 0.106(15) Uiso 1 1 d . . .
H46B H -0.280(2) 0.0001(15) 0.136(2) 0.062(11) Uiso 1 1 d . . .
H46C H -0.275(3) 0.018(3) 0.048(2) 0.15(3) Uiso 1 1 d D . .
H47A H -0.441(2) 0.0149(17) 0.152(2) 0.075(11) Uiso 1 1 d . . .
H47B H -0.441(2) 0.0739(15) 0.1854(19) 0.056(10) Uiso 1 1 d . . .
H47C H -0.372(2) 0.0381(15) 0.219(2) 0.062(10) Uiso 1 1 d . . .
H48A H -0.371(2) 0.2658(16) 0.099(2) 0.063(11) Uiso 1 1 d . . .
H48B H -0.453(2) 0.2471(16) 0.076(2) 0.075(11) Uiso 1 1 d . . .
H49A H -0.429(2) 0.2553(16) 0.212(2) 0.067(10) Uiso 1 1 d . . .
H49B H -0.454(2) 0.1894(15) 0.1895(19) 0.061(10) Uiso 1 1 d . . .
H50A H -0.304(2) 0.2796(19) 0.275(2) 0.097(14) Uiso 1 1 d . . .
H50B H -0.2689(18) 0.2741(14) 0.1912(19) 0.053(9) Uiso 1 1 d . . .
H50C H -0.227(2) 0.2403(15) 0.2520(19) 0.062(10) Uiso 1 1 d . . .
H51A H -0.378(2) 0.1359(16) 0.2835(19) 0.057(10) Uiso 1 1 d . . .
H51B H -0.371(2) 0.200(2) 0.325(3) 0.098(14) Uiso 1 1 d . . .
H51C H -0.308(3) 0.152(2) 0.321(3) 0.12(2) Uiso 1 1 d . . .
O14 O 0.14381(14) 0.01286(10) 0.25333(11) 0.0369(5) Uani 1 1 d . . .
H14M H 0.172(2) 0.0035(16) 0.252(2) 0.044(12) Uiso 1 1 d . . .
C38 C 0.1076(2) 0.01228(19) 0.17679(16) 0.0519(8) Uani 1 1 d . B .
H38A H 0.1404(19) 0.0304(14) 0.1444(19) 0.055(9) Uiso 1 1 d . . .
H38B H 0.055(2) 0.0297(17) 0.178(2) 0.080(12) Uiso 1 1 d . . .
H39C H 0.104(2) -0.0248(18) 0.161(2) 0.079(13) Uiso 1 1 d . . .
O13A O 0.2843(3) -0.0557(2) 0.4571(3) 0.0503(12) Uani 0.50 1 d P B 1
O13B O 0.2715(3) -0.0866(2) 0.4501(4) 0.0519(13) Uani 0.50 1 d P B 2
C37 C 0.3534(2) -0.0801(2) 0.4464(3) 0.0986(16) Uani 1 1 d . . .
H37A H 0.3835 -0.0534 0.4155 0.148 Uiso 1 1 calc R B 1
H37B H 0.3450 -0.1180 0.4194 0.148 Uiso 1 1 calc R B 1
H37C H 0.3828 -0.0870 0.4964 0.148 Uiso 1 1 calc R B 1
Cl1A Cl 0.32596(10) -0.04474(9) 0.17468(11) 0.0576(4) Uani 0.50 1 d PD . .
O15A O 0.3671(4) -0.0991(3) 0.1677(4) 0.0880(18) Uani 0.50 1 d PD . .
O16A O 0.2611(5) -0.0436(5) 0.1201(4) 0.119(4) Uani 0.50 1 d PD . .
O17A O 0.3870(6) 0.0009(5) 0.1609(7) 0.143(4) Uani 0.50 1 d PD . .
O18A O 0.3009(4) -0.0390(4) 0.2511(4) 0.088(2) Uani 0.50 1 d PD . .
Cl1B Cl 0.34462(12) -0.00103(14) 0.15138(12) 0.0664(6) Uani 0.50 1 d PD . .
O15B O 0.3953(4) -0.0520(4) 0.1415(4) 0.102(2) Uani 0.50 1 d PD . .
O16B O 0.2820(5) -0.0020(6) 0.0925(4) 0.124(4) Uani 0.50 1 d PD . .
O17B O 0.3145(4) -0.0051(3) 0.2269(4) 0.0700(18) Uani 0.50 1 d PD . .
O18B O 0.3911(4) 0.0531(4) 0.1467(4) 0.106(2) Uani 0.50 1 d PD . .
C52 C 0.3451(6) 0.1418(5) 0.1110(6) 0.102(3) Uani 0.50 1 d P . .
O19 O 0.4172(4) 0.1158(3) 0.1304(5) 0.123(3) Uani 0.50 1 d P . .

loop_
_atom_site_aniso_label
_atom_site_aniso_U_11
_atom_site_aniso_U_22
_atom_site_aniso_U_33
_atom_site_aniso_U_23
_atom_site_aniso_U_13
_atom_site_aniso_U_12
Cu1 0.02015(11) 0.01568(11) 0.01591(11) 0.00063(8) -0.00073(8) -0.00090(8)
Cu2 0.01943(11) 0.01728(11) 0.01765(11) 0.00039(8) -0.00101(8) 0.00294(9)
Cu3 0.01952(11) 0.01698(11) 0.01759(11) -0.00014(8) 0.00033(8) 0.00177(9)
O1 0.0210(7) 0.0171(6) 0.0194(7) 0.0028(5) -0.0014(5) -0.0008(5)
O2 0.0219(7) 0.0172(6) 0.0179(7) 0.0006(5) -0.0019(5) 0.0018(5)
O3 0.0185(6) 0.0179(6) 0.0250(7) 0.0034(5) 0.0010(5) 0.0037(5)
O4 0.0208(7) 0.0192(7) 0.0216(7) -0.0032(5) -0.0037(5) 0.0038(5)
O5 0.0221(7) 0.0158(6) 0.0186(7) 0.0004(5) 0.0021(5) 0.0004(5)
O6 0.0253(7) 0.0180(6) 0.0172(6) -0.0008(5) -0.0004(5) -0.0025(5)
Si1 0.0172(2) 0.0159(2) 0.0236(3) 0.0021(2) 0.0019(2) -0.00025(19)
Si2 0.0256(3) 0.0174(2) 0.0203(3) -0.0043(2) -0.0054(2) 0.0051(2)
Si3 0.0183(2) 0.0169(2) 0.0287(3) 0.0071(2) 0.0039(2) 0.00167(19)
Si4 0.0224(3) 0.0192(2) 0.0168(2) -0.00366(19) -0.0038(2) 0.0029(2)
Si5 0.0182(2) 0.0136(2) 0.0226(3) 0.00160(19) -0.00008(19) 0.00107(19)
Si6 0.0186(2) 0.0184(2) 0.0203(3) -0.00297(19) -0.00266(19) -0.00004(19)
O7 0.0207(7) 0.0170(6) 0.0320(8) 0.0056(6) 0.0004(6) 0.0003(5)
O8 0.0238(7) 0.0156(7) 0.0491(10) 0.0028(6) 0.0124(7) 0.0008(6)
O9 0.0453(9) 0.0177(7) 0.0291(8) 0.0040(6) -0.0144(7) -0.0072(6)
O10 0.0258(7) 0.0187(7) 0.0240(7) -0.0030(5) -0.0060(6) 0.0028(5)
O11 0.0233(7) 0.0238(7) 0.0210(7) -0.0062(5) -0.0012(5) -0.0002(6)
O12 0.0224(7) 0.0179(6) 0.0251(7) -0.0009(5) 0.0013(5) -0.0005(5)
C1 0.0207(9) 0.0205(9) 0.0359(12) 0.0031(8) 0.0060(8) 0.0011(8)
C2 0.0320(13) 0.0513(16) 0.0373(14) 0.0022(12) 0.0105(11) 0.0009(11)
C3 0.0414(16) 0.073(2) 0.0512(18) 0.0019(16) 0.0221(14) 0.0050(15)
C4 0.0319(15) 0.073(2) 0.087(3) -0.0068(19) 0.0294(16) -0.0086(15)
C5 0.0289(14) 0.076(2) 0.088(3) -0.031(2) 0.0150(15) -0.0241(15)
C6 0.0300(13) 0.0473(16) 0.0603(18) -0.0223(13) 0.0157(12) -0.0120(11)
C7A 0.024(3) 0.021(3) 0.026(3) -0.004(2) 0.001(2) 0.001(2)
C8A 0.043(3) 0.034(3) 0.039(3) 0.000(2) 0.015(3) 0.005(2)
C9A 0.067(5) 0.059(4) 0.039(3) -0.006(3) 0.027(3) 0.002(4)
C10A 0.046(6) 0.068(6) 0.055(4) -0.029(4) 0.022(4) 0.014(5)
C11A 0.064(4) 0.031(3) 0.063(4) -0.010(3) 0.017(3) 0.015(3)
C12A 0.043(3) 0.028(2) 0.041(3) -0.008(2) 0.010(2) 0.008(2)
C7B 0.022(3) 0.022(3) 0.028(4) -0.001(3) 0.002(2) 0.005(2)
C8B 0.049(3) 0.047(3) 0.057(4) -0.005(3) 0.028(3) 0.001(3)
C9B 0.053(4) 0.068(4) 0.065(4) 0.010(3) 0.032(3) 0.011(3)
C10B 0.053(4) 0.082(5) 0.040(3) -0.004(3) 0.010(3) 0.035(4)
C11B 0.059(7) 0.074(7) 0.094(7) -0.046(6) 0.032(6) 0.015(6)
C12B 0.045(3) 0.043(3) 0.080(5) -0.030(3) 0.015(3) 0.003(3)
C13 0.0252(10) 0.0279(11) 0.0351(12) 0.0130(9) 0.0035(9) -0.0012(8)
C14A 0.036(3) 0.028(2) 0.031(3) 0.009(2) 0.005(2) 0.009(2)
C15A 0.052(3) 0.034(3) 0.033(3) 0.013(2) 0.000(2) 0.011(2)
C16A 0.068(5) 0.027(6) 0.030(5) 0.002(4) 0.026(4) 0.007(4)
C17A 0.042(4) 0.041(4) 0.024(4) 0.013(3) 0.016(3) 0.014(3)
C18A 0.028(4) 0.036(4) 0.030(3) 0.005(3) 0.004(3) 0.013(4)
C14B 0.084(5) 0.036(3) 0.046(4) 0.016(3) 0.035(4) 0.020(3)
C15B 0.122(7) 0.044(4) 0.063(5) 0.035(3) 0.052(5) 0.040(4)
C16B 0.099(8) 0.028(7) 0.038(8) 0.016(5) 0.028(6) 0.012(6)
C17B 0.118(13) 0.053(6) 0.040(5) -0.013(4) 0.041(7) -0.017(7)
C18B 0.080(8) 0.024(3) 0.034(4) 0.004(2) 0.009(7) -0.003(6)
C19 0.0240(10) 0.0250(10) 0.0200(9) -0.0044(8) -0.0019(7) -0.0017(8)
C20 0.0336(12) 0.0298(11) 0.0245(11) -0.0044(9) 0.0012(9) 0.0008(9)
C21 0.0397(13) 0.0433(14) 0.0319(13) -0.0145(11) 0.0113(10) -0.0033(11)
C22 0.0446(14) 0.0609(17) 0.0199(11) -0.0040(11) 0.0057(10) -0.0133(13)
C23 0.0488(15) 0.0427(14) 0.0268(12) 0.0081(11) -0.0052(11) -0.0060(12)
C24 0.0355(12) 0.0304(11) 0.0259(11) -0.0015(9) -0.0036(9) 0.0000(9)
C25 0.0239(10) 0.0196(9) 0.0197(9) -0.0001(7) -0.0001(7) 0.0048(7)
C26 0.0303(12) 0.0367(13) 0.0359(13) 0.0072(10) 0.0075(10) 0.0081(10)
C27 0.0362(14) 0.0519(17) 0.0543(17) 0.0046(13) 0.0133(12) 0.0212(12)
C28 0.0571(18) 0.0409(15) 0.0571(18) -0.0015(13) 0.0052(14) 0.0304(14)
C29 0.0555(17) 0.0220(12) 0.0552(17) 0.0042(11) 0.0002(13) 0.0101(11)
C30 0.0333(12) 0.0218(10) 0.0408(13) 0.0039(9) 0.0014(10) 0.0041(9)
C31 0.0236(10) 0.0295(11) 0.0304(11) -0.0030(9) -0.0041(8) 0.0037(8)
C32 0.0277(11) 0.0342(12) 0.0378(13) -0.0047(10) -0.0049(10) -0.0025(10)
C33 0.0331(14) 0.0522(17) 0.0522(17) -0.0011(13) -0.0119(12) -0.0135(12)
C34 0.0201(12) 0.083(2) 0.062(2) 0.0120(17) -0.0057(12) 0.0052(14)
C35 0.0367(16) 0.096(3) 0.071(2) -0.020(2) -0.0031(15) 0.0332(17)
C36 0.0359(14) 0.067(2) 0.0587(19) -0.0280(16) -0.0135(13) 0.0242(14)
Cu4 0.03355(15) 0.02611(13) 0.02487(14) 0.00159(10) -0.00765(11) 0.01043(11)
N1 0.0295(10) 0.0353(10) 0.0271(10) 0.0060(8) -0.0013(8) 0.0064(8)
C39 0.0305(11) 0.0349(12) 0.0287(11) 0.0053(9) 0.0013(9) 0.0060(9)
N2 0.0689(17) 0.0325(12) 0.0624(17) 0.0009(11) -0.0354(13) 0.0174(11)
N3 0.081(2) 0.0529(15) 0.0437(14) 0.0175(12) 0.0213(13) 0.0141(14)
N4 0.0639(16) 0.0290(11) 0.0598(16) 0.0031(10) -0.0280(13) 0.0017(11)
N5 0.0438(13) 0.0442(13) 0.0559(15) -0.0159(11) 0.0084(11) 0.0054(10)
C40 0.159(5) 0.0435(19) 0.0428(19) 0.0121(15) -0.043(2) 0.018(2)
C41 0.136(4) 0.051(2) 0.0352(17) 0.0178(15) 0.002(2) 0.008(2)
C42 0.144(5) 0.070(3) 0.075(3) 0.013(2) 0.066(3) 0.023(3)
C43 0.066(2) 0.086(3) 0.082(3) 0.031(2) 0.025(2) -0.005(2)
C44 0.088(3) 0.061(2) 0.109(4) 0.005(2) -0.078(3) 0.008(2)
C45 0.126(4) 0.0416(19) 0.087(3) -0.002(2) -0.074(3) -0.005(2)
C46 0.107(4) 0.0268(15) 0.083(3) -0.0047(17) -0.024(3) 0.0103(18)
C47 0.054(2) 0.058(2) 0.103(3) 0.017(2) -0.020(2) -0.0165(18)
C48 0.068(2) 0.045(2) 0.111(4) -0.002(2) -0.027(2) 0.0322(19)
C49 0.0454(19) 0.058(2) 0.129(4) -0.024(2) 0.008(2) 0.0256(17)
C50 0.084(3) 0.052(2) 0.060(2) -0.0253(17) 0.011(2) -0.0086(19)
C51 0.077(3) 0.079(3) 0.062(2) -0.022(2) 0.034(2) -0.005(2)
O14 0.0348(11) 0.0519(12) 0.0245(9) 0.0054(7) 0.0046(8) 0.0116(9)
C38 0.0536(19) 0.077(2) 0.0259(13) 0.0001(14) 0.0057(12) -0.0211(18)
O13A 0.030(2) 0.061(3) 0.061(3) 0.006(3) 0.0099(19) 0.018(2)
O13B 0.035(2) 0.038(3) 0.085(4) 0.000(3) 0.023(2) 0.004(2)
C37 0.055(2) 0.129(4) 0.115(4) -0.041(3) 0.028(2) 0.003(2)
Cl1A 0.0493(9) 0.0599(10) 0.0621(10) -0.0249(8) -0.0037(7) 0.0039(8)
O15A 0.099(5) 0.074(4) 0.092(4) -0.024(3) 0.016(3) 0.022(3)
O16A 0.070(5) 0.226(11) 0.058(5) -0.046(5) -0.019(3) 0.049(6)
O17A 0.111(7) 0.102(7) 0.211(11) -0.007(7) -0.010(7) -0.041(7)
O18A 0.069(4) 0.122(6) 0.071(5) -0.052(4) -0.003(3) 0.022(4)
Cl1B 0.0455(10) 0.1021(19) 0.0523(10) -0.0229(10) 0.0078(8) -0.0053(11)
O15B 0.101(5) 0.122(6) 0.088(5) -0.031(4) 0.030(4) 0.031(5)
O16B 0.065(4) 0.248(13) 0.057(5) -0.024(5) -0.006(3) 0.015(6)
O17B 0.053(3) 0.099(5) 0.060(4) -0.027(3) 0.014(3) -0.007(3)
O18B 0.097(5) 0.111(6) 0.112(6) 0.006(4) 0.023(4) -0.019(4)
C52 0.091(6) 0.116(8) 0.096(7) 0.041(6) -0.003(5) 0.044(6)
O19 0.065(4) 0.119(5) 0.189(8) 0.074(5) 0.038(4) 0.018(4)

loop_
_atom_type_symbol
_atom_type_description
_atom_type_scat_dispersion_real
_atom_type_scat_dispersion_imag
_atom_type_scat_source
C C 0.0033 0.0016 'International Tables Vol C Tables 4.2.6.8 and 6.1.1.4'
H H 0.0000 0.0000 'International Tables Vol C Tables 4.2.6.8 and 6.1.1.4'
N N 0.0061 0.0033 'International Tables Vol C Tables 4.2.6.8 and 6.1.1.4'
O O 0.0106 0.0060 'International Tables Vol C Tables 4.2.6.8 and 6.1.1.4'
Si Si 0.0817 0.0704 'International Tables Vol C Tables 4.2.6.8 and 6.1.1.4'
Cl Cl 0.1484 0.1585 'International Tables Vol C Tables 4.2.6.8 and 6.1.1.4'
Cu Cu 0.3201 1.2651 'International Tables Vol C Tables 4.2.6.8 and 6.1.1.4'

loop_
_geom_angle_atom_site_label_1
_geom_angle_atom_site_label_2
_geom_angle_atom_site_label_3
_geom_angle
_geom_angle_site_symmetry_1
_geom_angle_site_symmetry_3
O6 Cu1 O2 164.76(6) . .
O6 Cu1 O5 81.28(5) . 3_556
O2 Cu1 O5 97.77(5) . 3_556
O6 Cu1 O1 96.29(6) . .
O2 Cu1 O1 81.17(5) . .
O5 Cu1 O1 166.91(6) 3_556 .
O6 Cu1 O13A 103.60(14) . .
O2 Cu1 O13A 90.95(14) . .
O5 Cu1 O13A 111.43(13) 3_556 .
O1 Cu1 O13A 81.66(13) . .
O6 Cu1 O13B 113.77(15) . .
O2 Cu1 O13B 81.45(15) . .
O5 Cu1 O13B 98.48(12) 3_556 .
O1 Cu1 O13B 94.27(13) . .
O13A Cu1 O13B 17.13(12) . .
O6 Cu1 Cu3 43.74(4) . 3_556
O2 Cu1 Cu3 127.45(4) . 3_556
O5 Cu1 Cu3 44.04(4) 3_556 3_556
O1 Cu1 Cu3 127.33(4) . 3_556
O13A Cu1 Cu3 131.39(13) . 3_556
O13B Cu1 Cu3 129.06(14) . 3_556
O6 Cu1 Cu2 127.54(4) . .
O2 Cu1 Cu2 42.98(4) . .
O5 Cu1 Cu2 129.54(4) 3_556 .
O1 Cu1 Cu2 43.34(4) . .
O13A Cu1 Cu2 101.19(13) . .
O13B Cu1 Cu2 103.07(15) . .
Cu3 Cu1 Cu2 126.946(10) 3_556 .
O6 Cu1 Cu3 108.59(4) . .
O2 Cu1 Cu3 57.33(4) . .
O5 Cu1 Cu3 110.50(4) 3_556 .
O1 Cu1 Cu3 57.93(4) . .
O13A Cu1 Cu3 129.96(13) . .
O13B Cu1 Cu3 131.46(15) . .
Cu3 Cu1 Cu3 97.928(8) 3_556 .
Cu2 Cu1 Cu3 29.019(6) . .
O6 Cu1 Cu1 85.05(4) . 3_556
O2 Cu1 Cu1 79.71(4) . 3_556
O5 Cu1 Cu1 86.83(4) 3_556 3_556
O1 Cu1 Cu1 80.14(4) . 3_556
O13A Cu1 Cu1 160.60(12) . 3_556
O13B Cu1 Cu1 160.95(15) . 3_556
Cu3 Cu1 Cu1 66.418(7) 3_556 3_556
Cu2 Cu1 Cu1 60.528(7) . 3_556
Cu3 Cu1 Cu1 31.510(4) . 3_556
O3 Cu2 O4 79.81(6) . .
O3 Cu2 O2 161.47(6) . .
O4 Cu2 O2 96.77(6) . .
O3 Cu2 O1 96.83(6) . .
O4 Cu2 O1 162.50(6) . .
O2 Cu2 O1 80.93(5) . .
O3 Cu2 O14 100.04(7) . .
O4 Cu2 O14 101.00(7) . .
O2 Cu2 O14 98.48(7) . .
O1 Cu2 O14 96.49(7) . .
O3 Cu2 Cu1 126.00(4) . .
O4 Cu2 Cu1 126.32(4) . .
O2 Cu2 Cu1 42.89(4) . .
O1 Cu2 Cu1 43.16(4) . .
O14 Cu2 Cu1 115.94(6) . .
O3 Cu2 Cu3 43.15(4) . .
O4 Cu2 Cu3 43.34(4) . .
O2 Cu2 Cu3 124.24(4) . .
O1 Cu2 Cu3 124.73(4) . .
O14 Cu2 Cu3 122.04(6) . .
Cu1 Cu2 Cu3 122.011(10) . .
O3 Cu2 Cu2 84.53(4) . 3_556
O4 Cu2 Cu2 85.16(4) . 3_556
O2 Cu2 Cu2 77.02(4) . 3_556
O1 Cu2 Cu2 77.41(4) . 3_556
O14 Cu2 Cu2 172.85(6) . 3_556
Cu1 Cu2 Cu2 57.012(6) . 3_556
Cu3 Cu2 Cu2 64.999(7) . 3_556
O3 Cu3 O4 78.76(6) . .
O3 Cu3 O6 153.05(6) . 3_556
O4 Cu3 O6 95.07(6) . 3_556
O3 Cu3 O5 95.45(6) . .
O4 Cu3 O5 155.67(5) . .
O6 Cu3 O5 79.35(5) 3_556 .
O3 Cu3 N1 107.91(7) . .
O4 Cu3 N1 102.92(6) . .
O6 Cu3 N1 99.04(6) 3_556 .
O5 Cu3 N1 101.35(6) . .
O3 Cu3 Cu1 118.66(4) . 3_556
O4 Cu3 Cu1 119.51(4) . 3_556
O6 Cu3 Cu1 42.44(4) 3_556 3_556
O5 Cu3 Cu1 43.17(4) . 3_556
N1 Cu3 Cu1 120.87(5) . 3_556
O3 Cu3 Cu2 42.46(4) . .
O4 Cu3 Cu2 42.85(4) . .
O6 Cu3 Cu2 117.93(4) 3_556 .
O5 Cu3 Cu2 119.53(4) . .
N1 Cu3 Cu2 127.98(5) . .
Cu1 Cu3 Cu2 111.042(10) 3_556 .
O3 Cu3 Cu1 57.86(4) . .
O4 Cu3 Cu1 58.37(4) . .
O6 Cu3 Cu1 96.44(4) 3_556 .
O5 Cu3 Cu1 98.43(4) . .
N1 Cu3 Cu1 156.79(5) . .
Cu1 Cu3 Cu1 82.072(8) 3_556 .
Cu2 Cu3 Cu1 28.970(6) . .
O3 Cu3 Cu3 77.74(4) . 3_556
O4 Cu3 Cu3 78.46(4) . 3_556
O6 Cu3 Cu3 75.32(4) 3_556 3_556
O5 Cu3 Cu3 77.22(4) . 3_556
N1 Cu3 Cu3 174.32(5) . 3_556
Cu1 Cu3 Cu3 54.434(6) 3_556 3_556
Cu2 Cu3 Cu3 56.608(6) . 3_556
Cu1 Cu3 Cu3 27.638(3) . 3_556
Si1 O1 Cu1 130.83(8) . .
Si1 O1 Cu2 130.56(8) . .
Cu1 O1 Cu2 93.50(6) . .
Si2 O2 Cu1 130.78(8) 3_556 .
Si2 O2 Cu2 130.91(8) 3_556 .
Cu1 O2 Cu2 94.13(6) . .
Si3 O3 Cu2 131.56(8) . .
Si3 O3 Cu3 130.86(8) . .
Cu2 O3 Cu3 94.39(6) . .
Si4 O4 Cu2 131.03(8) 3_556 .
Si4 O4 Cu3 130.56(8) 3_556 .
Cu2 O4 Cu3 93.81(6) . .
Si5 O5 Cu1 131.76(8) . 3_556
Si5 O5 Cu3 128.62(8) . .
Cu1 O5 Cu3 92.79(5) 3_556 .
Si6 O6 Cu1 133.24(8) . .
Si6 O6 Cu3 128.26(8) . 3_556
Cu1 O6 Cu3 93.82(6) . 3_556
O1 Si1 O7 110.51(7) . .
O1 Si1 O12 110.63(7) . .
O7 Si1 O12 107.95(8) . .
O1 Si1 C1 112.51(8) . .
O7 Si1 C1 107.82(8) . .
O12 Si1 C1 107.23(9) . .
O2 Si2 O9 110.15(8) 3_556 .
O2 Si2 O10 111.11(7) 3_556 .
O9 Si2 O10 106.37(8) . .
O2 Si2 C7A 120.5(2) 3_556 .
O9 Si2 C7A 101.9(2) . .
O10 Si2 C7A 105.7(2) . .
O2 Si2 C7B 105.7(2) 3_556 .
O9 Si2 C7B 115.8(2) . .
O10 Si2 C7B 107.7(2) . .
C7A Si2 C7B 16.33(19) . .
O3 Si3 O8 109.69(7) . .
O3 Si3 O7 109.70(7) . .
O8 Si3 O7 108.42(8) . .
O3 Si3 C13 112.39(9) . .
O8 Si3 C13 108.38(9) . .
O7 Si3 C13 108.18(9) . .
O4 Si4 O10 110.51(7) 3_556 .
O4 Si4 O11 109.31(7) 3_556 .
O10 Si4 O11 108.33(8) . .
O4 Si4 C19 111.84(9) 3_556 .
O10 Si4 C19 107.21(9) . .
O11 Si4 C19 109.56(8) . .
O5 Si5 O9 109.41(7) . .
O5 Si5 O8 112.01(8) . .
O9 Si5 O8 107.89(9) . .
O5 Si5 C25 115.31(8) . .
O9 Si5 C25 106.12(9) . .
O8 Si5 C25 105.71(8) . .
O6 Si6 O11 111.74(8) . .
O6 Si6 O12 109.14(7) . .
O11 Si6 O12 107.84(7) . .
O6 Si6 C31 112.12(9) . .
O11 Si6 C31 107.94(9) . .
O12 Si6 C31 107.91(9) . .
Si1 O7 Si3 135.85(9) . .
Si3 O8 Si5 134.45(9) . .
Si2 O9 Si5 136.54(10) . .
Si4 O10 Si2 134.83(9) . .
Si6 O11 Si4 131.41(9) . .
Si1 O12 Si6 130.78(9) . .
C6 C1 C2 117.2(2) . .
C6 C1 Si1 121.44(18) . .
C2 C1 Si1 121.39(18) . .
C3 C2 C1 121.8(3) . .
C3 C2 H2 118(2) . .
C1 C2 H2 120(2) . .
C4 C3 C2 119.3(3) . .
C4 C3 H3 118.3(18) . .
C2 C3 H3 122.3(18) . .
C5 C4 C3 120.7(3) . .
C5 C4 H4 113(2) . .
C3 C4 H4 126(2) . .
C4 C5 C6 119.7(3) . .
C4 C5 H5 118(2) . .
C6 C5 H5 122(2) . .
C1 C6 C5 121.3(3) . .
C1 C6 H6 120.4(17) . .
C5 C6 H6 118.2(17) . .
C7B C7A C12B 99.8(17) . .
C7B C7A C12A 138.3(17) . .
C12B C7A C12A 54.7(5) . .
C7B C7A C8A 29.3(14) . .
C12B C7A C8A 70.9(6) . .
C12A C7A C8A 118.1(6) . .
C7B C7A Si2 94.7(15) . .
C12B C7A Si2 148.4(6) . .
C12A C7A Si2 124.5(5) . .
C8A C7A Si2 117.2(5) . .
C7B C7A C8B 17.0(13) . .
C12B C7A C8B 96.8(6) . .
C12A C7A C8B 123.6(6) . .
C8A C7A C8B 33.8(4) . .
Si2 C7A C8B 104.8(4) . .
C7B C7A H12B 138(3) . .
C12B C7A H12B 38.6(19) . .
C12A C7A H12B 31(3) . .
C8A C7A H12B 109(2) . .
Si2 C7A H12B 121(2) . .
C8B C7A H12B 133(2) . .
C7B C8A C8B 86.2(8) . .
C7B C8A C7A 16.2(6) . .
C8B C8A C7A 100.0(6) . .
C7B C8A C9A 132.4(7) . .
C8B C8A C9A 101.7(6) . .
C7A C8A C9A 120.4(6) . .
C7B C8A C12B 64.2(5) . .
C8B C8A C12B 131.4(7) . .
C7A C8A C12B 48.2(5) . .
C9A C8A C12B 76.6(5) . .
C7B C8A C9B 124.2(7) . .
C8B C8A C9B 51.7(5) . .
C7A C8A C9B 128.6(6) . .
C9A C8A C9B 50.5(5) . .
C12B C8A C9B 114.2(4) . .
C7B C8A H8A 104(3) . .
C8B C8A H8A 75(4) . .
C7A C8A H8A 116(3) . .
C9A C8A H8A 123(3) . .
C12B C8A H8A 146(4) . .
C9B C8A H8A 98(3) . .
C10B C9A C11B 83.6(10) . .
C10B C9A C10A 61.2(8) . .
C11B C9A C10A 22.4(6) . .
C10B C9A C9B 70.6(9) . .
C11B C9A C9B 136.5(11) . .
C10A C9A C9B 120.4(9) . .
C10B C9A C8A 141.5(10) . .
C11B C9A C8A 104.5(8) . .
C10A C9A C8A 120.9(7) . .
C9B C9A C8A 78.7(5) . .
C10B C9A C12B 123.4(9) . .
C11B C9A C12B 50.3(6) . .
C10A C9A C12B 69.1(6) . .
C9B C9A C12B 118.6(5) . .
C8A C9A C12B 54.3(4) . .
C10B C9A C8B 111.3(9) . .
C11B C9A C8B 122.1(8) . .
C10A C9A C8B 126.7(7) . .
C9B C9A C8B 46.2(4) . .
C8A C9A C8B 33.0(3) . .
C12B C9A C8B 78.1(3) . .
C10B C9A H9A 84(6) . .
C11B C9A H9A 135(6) . .
C10A C9A H9A 126(6) . .
C9B C9A H9A 77(6) . .
C8A C9A H9A 112(6) . .
C12B C9A H9A 151(6) . .
C8B C9A H9A 103(6) . .
C11B C10A C10B 102(3) . .
C11B C10A C9A 62(3) . .
C10B C10A C9A 40.1(6) . .
C11B C10A C11A 75(3) . .
C10B C10A C11A 139.1(11) . .
C9A C10A C11A 120.2(7) . .
C11B C10A C12B 27(3) . .
C10B C10A C12B 103.4(8) . .
C9A C10A C12B 67.4(6) . .
C11A C10A C12B 56.2(5) . .
C11B C10A H10A 140(7) . .
C10B C10A H10A 95(6) . .
C9A C10A H10A 127(6) . .
C11A C10A H10A 113(6) . .
C12B C10A H10A 160(6) . .
C11B C10A H11B 66(6) . .
C10B C10A H11B 140(5) . .
C9A C10A H11B 115(5) . .
C11A C10A H11B 78(5) . .
C12B C10A H11B 83(6) . .
H10A C10A H11B 78(6) . .
C11B C11A C10A 21.5(5) . .
C11B C11A C12A 102.2(6) . .
C10A C11A C12A 119.0(7) . .
C11B C11A C12B 56.2(5) . .
C10A C11A C12B 75.9(6) . .
C12A C11A C12B 47.1(4) . .
C11B C11A H11A 137(4) . .
C10A C11A H11A 124(4) . .
C12A C11A H11A 117(5) . .
C12B C11A H11A 152(4) . .
C11B C11A H11B 36.0(17) . .
C10A C11A H11B 39(3) . .
C12A C11A H11B 124(4) . .
C12B C11A H11B 79(3) . .
H11A C11A H11B 104(5) . .
C11B C11A H12B 87.2(15) . .
C10A C11A H12B 108.2(15) . .
C12A C11A H12B 29(3) . .
C12B C11A H12B 33.7(11) . .
H11A C11A H12B 120(5) . .
H11B C11A H12B 98(5) . .
C12B C12A C7A 54.2(5) . .
C12B C12A C11A 73.6(5) . .
C7A C12A C11A 121.3(6) . .
C12B C12A C7B 49.5(4) . .
C7A C12A C7B 11.4(4) . .
C11A C12A C7B 111.2(5) . .
C12B C12A H12A 148(4) . .
C7A C12A H12A 123(4) . .
C11A C12A H12A 115(4) . .
C7B C12A H12A 134(4) . .
C12B C12A H12B 49.0(17) . .
C7A C12A H12B 79(5) . .
C11A C12A H12B 87(6) . .
C7B C12A H12B 83(4) . .
H12A C12A H12B 100(4) . .
C7A C7B C8A 134.5(19) . .
C7A C7B C8B 156.4(17) . .
C8A C7B C8B 50.5(5) . .
C7A C7B C12B 57.5(15) . .
C8A C7B C12B 77.5(7) . .
C8B C7B C12B 116.2(6) . .
C7A C7B C12A 30.3(13) . .
C8A C7B C12A 114.0(7) . .
C8B C7B C12A 128.7(6) . .
C12B C7B C12A 40.9(4) . .
C7A C7B Si2 68.9(14) . .
C8A C7B Si2 140.9(7) . .
C8B C7B Si2 123.7(5) . .
C12B C7B Si2 120.0(5) . .
C12A C7B Si2 97.8(3) . .
C7A C7B H8A 151(3) . .
C8A C7B H8A 36.6(17) . .
C8B C7B H8A 50(2) . .
C12B C7B H8A 108.2(19) . .
C12A C7B H8A 148.6(19) . .
Si2 C7B H8A 106.2(17) . .
C8A C8B C7B 43.3(5) . .
C8A C8B C9B 91.1(7) . .
C7B C8B C9B 122.9(7) . .
C8A C8B C7A 46.2(4) . .
C7B C8B C7A 6.6(5) . .
C9B C8B C7A 119.7(6) . .
C8A C8B C9A 45.4(5) . .
C7B C8B C9A 79.6(5) . .
C9B C8B C9A 46.3(5) . .
C7A C8B C9A 78.5(4) . .
C8A C8B H8A 46.0(16) . .
C7B C8B H8A 68(2) . .
C9B C8B H8A 108(3) . .
C7A C8B H8A 74(2) . .
C9A C8B H8A 77(2) . .
C8A C8B H8B 126(8) . .
C7B C8B H8B 105(8) . .
C9B C8B H8B 132(8) . .
C7A C8B H8B 108(8) . .
C9A C8B H8B 159(8) . .
H8A C8B H8B 85(8) . .
C10B C9B C8B 119.2(7) . .
C10B C9B C9A 37.0(4) . .
C8B C9B C9A 87.5(6) . .
C10B C9B C8A 85.5(5) . .
C8B C9B C8A 37.1(4) . .
C9A C9B C8A 50.8(4) . .
C10B C9B H9A 49(3) . .
C8B C9B H9A 106(3) . .
C9A C9B H9A 36.4(16) . .
C8A C9B H9A 72(3) . .
C10B C9B H9B 112(5) . .
C8B C9B H9B 129(5) . .
C9A C9B H9B 139(5) . .
C8A C9B H9B 156(5) . .
H9A C9B H9B 106(5) . .
C9A C10B C10A 78.8(9) . .
C9A C10B C9B 72.4(8) . .
C10A C10B C9B 134.0(8) . .
C9A C10B C11B 57.7(8) . .
C10A C10B C11B 21.1(7) . .
C9B C10B C11B 119.6(7) . .
C9A C10B H9A 49(3) . .
C10A C10B H9A 115(4) . .
C9B C10B H9A 70(5) . .
C11B C10B H9A 97(4) . .
C9A C10B H10A 108(3) . .
C10A C10B H10A 35(2) . .
C9B C10B H10A 164(3) . .
C11B C10B H10A 53(2) . .
H9A C10B H10A 122(6) . .
C9A C10B H10B 151(4) . .
C10A C10B H10B 105(4) . .
C9B C10B H10B 117(4) . .
C11B C10B H10B 123(4) . .
H9A C10B H10B 106(5) . .
H10A C10B H10B 71(4) . .
C10A C11B C9A 96(3) . .
C10A C11B C11A 83(3) . .
C9A C11B C11A 137.0(14) . .
C10A C11B C12B 143(4) . .
C9A C11B C12B 88.3(8) . .
C11A C11B C12B 69.4(8) . .
C10A C11B C10B 57(3) . .
C9A C11B C10B 38.7(6) . .
C11A C11B C10B 123.6(12) . .
C12B C11B C10B 119.1(11) . .
C10A C11B H10A 26(4) . .
C9A C11B H10A 106(4) . .
C11A C11B H10A 92(4) . .
C12B C11B H10A 161(4) . .
C10B C11B H10A 70(4) . .
C10A C11B H11B 83(7) . .
C9A C11B H11B 141(6) . .
C11A C11B H11B 82(6) . .
C12B C11B H11B 116(7) . .
C10B C11B H11B 124(7) . .
H10A C11B H11B 60(7) . .
C7A C12B C12A 71.0(6) . .
C7A C12B C7B 22.7(4) . .
C12A C12B C7B 89.7(6) . .
C7A C12B C11B 141.6(9) . .
C12A C12B C11B 112.4(9) . .
C7B C12B C11B 122.9(9) . .
C7A C12B C8A 60.8(4) . .
C12A C12B C8A 123.2(6) . .
C7B C12B C8A 38.3(4) . .
C11B C12B C8A 90.5(8) . .
C7A C12B C11A 123.3(8) . .
C12A C12B C11A 59.3(5) . .
C7B C12B C11A 129.8(6) . .
C11B C12B C11A 54.4(8) . .
C8A C12B C11A 128.8(5) . .
C7A C12B C9A 106.4(6) . .
C12A C12B C9A 132.1(6) . .
C7B C12B C9A 84.3(5) . .
C11B C12B C9A 41.4(7) . .
C8A C12B C9A 49.2(4) . .
C11A C12B C9A 89.4(5) . .
C7A C12B C10A 135.4(7) . .
C12A C12B C10A 103.9(7) . .
C7B C12B C10A 119.6(7) . .
C11B C12B C10A 9.8(10) . .
C8A C12B C10A 91.3(6) . .
C11A C12B C10A 47.8(6) . .
C9A C12B C10A 43.5(5) . .
C7A C12B H12B 86(5) . .
C12A C12B H12B 39(5) . .
C7B C12B H12B 109(5) . .
C11B C12B H12B 121(5) . .
C8A C12B H12B 147(5) . .
C11A C12B H12B 72(5) . .
C9A C12B H12B 162(5) . .
C10A C12B H12B 118(5) . .
C18B C13 C14A 106.5(6) . .
C18B C13 C14B 119.3(7) . .
C14A C13 C14B 37.6(3) . .
C18B C13 C18A 17.8(8) . .
C14A C13 C18A 113.8(6) . .
C14B C13 C18A 114.3(6) . .
C18B C13 Si3 121.1(6) . .
C14A C13 Si3 125.6(3) . .
C14B C13 Si3 118.6(3) . .
C18A C13 Si3 119.6(6) . .
C13 C14A C15A 124.1(5) . .
C13 C14A H14A 118.0 . .
C15A C14A H14A 118.0 . .
C14A C15A C16A 118.0(9) . .
C14A C15A H15A 121.0 . .
C16A C15A H15A 121.0 . .
C17A C16A C15A 121.2(15) . .
C17A C16A H16A 119.4 . .
C15A C16A H16A 119.4 . .
C16A C17A C18A 120.8(13) . .
C16A C17A H17A 119.6 . .
C18A C17A H17A 119.6 . .
C17A C18A C13 121.4(10) . .
C17A C18A H18A 119.3 . .
C13 C18A H18A 119.3 . .
C15B C14B C13 117.2(5) . .
C15B C14B H14B 121.4 . .
C13 C14B H14B 121.4 . .
C16B C15B C14B 121.5(10) . .
C16B C15B H15B 119.3 . .
C14B C15B H15B 119.2 . .
C15B C16B C17B 117.4(15) . .
C15B C16B H16B 121.3 . .
C17B C16B H16B 121.3 . .
C18B C17B C16B 121.4(15) . .
C18B C17B H17B 119.3 . .
C16B C17B H17B 119.3 . .
C13 C18B C17B 122.2(13) . .
C13 C18B H18B 118.9 . .
C17B C18B H18B 118.9 . .
C20 C19 C24 117.5(2) . .
C20 C19 Si4 121.65(16) . .
C24 C19 Si4 120.80(16) . .
C21 C20 C19 121.3(2) . .
C21 C20 H20 119.3(16) . .
C19 C20 H20 119.3(16) . .
C22 C21 C20 119.9(2) . .
C22 C21 H21 119.3(19) . .
C20 C21 H21 120.8(19) . .
C23 C22 C21 120.1(2) . .
C23 C22 H22 119.7(18) . .
C21 C22 H22 120.0(18) . .
C22 C23 C24 119.9(2) . .
C22 C23 H23 119.7(19) . .
C24 C23 H23 120.4(19) . .
C23 C24 C19 121.3(2) . .
C23 C24 H24 121.3(16) . .
C19 C24 H24 117.4(16) . .
C30 C25 C26 117.60(19) . .
C30 C25 Si5 120.76(16) . .
C26 C25 Si5 121.18(16) . .
C27 C26 C25 120.8(2) . .
C27 C26 H26 119.7(16) . .
C25 C26 H26 119.4(15) . .
C28 C27 C26 120.3(3) . .
C28 C27 H27 125(2) . .
C26 C27 H27 115(2) . .
C29 C28 C27 120.1(2) . .
C29 C28 H28 120(2) . .
C27 C28 H28 120(2) . .
C28 C29 C30 120.0(3) . .
C28 C29 H29 117.4(19) . .
C30 C29 H29 122.1(19) . .
C29 C30 C25 121.2(2) . .
C29 C30 H30 121.2(15) . .
C25 C30 H30 117.7(15) . .
C32 C31 C36 117.1(2) . .
C32 C31 Si6 122.48(17) . .
C36 C31 Si6 120.23(18) . .
C33 C32 C31 121.1(2) . .
C33 C32 H32 120.4(17) . .
C31 C32 H32 118.5(17) . .
C34 C33 C32 120.4(3) . .
C34 C33 H33 123(2) . .
C32 C33 H33 116(2) . .
C35 C34 C33 119.7(3) . .
C35 C34 H34 128(3) . .
C33 C34 H34 112(3) . .
C34 C35 C36 120.3(3) . .
C34 C35 H35 124(2) . .
C36 C35 H35 115(2) . .
C35 C36 C31 121.3(3) . .
C35 C36 H36 120(2) . .
C31 C36 H36 119(2) . .
C39 Cu4 N2 178.25(11) . .
C39 Cu4 N4 96.45(9) . .
N2 Cu4 N4 85.21(9) . .
C39 Cu4 N5 94.76(10) . .
N2 Cu4 N5 84.90(10) . .
N4 Cu4 N5 118.92(11) . .
C39 Cu4 N3 94.47(10) . .
N2 Cu4 N3 84.19(12) . .
N4 Cu4 N3 120.91(11) . .
N5 Cu4 N3 117.70(10) . .
C39 N1 Cu3 169.28(19) . .
N1 C39 Cu4 176.9(2) . .
C48 N2 C44 110.9(4) . .
C48 N2 C40 110.2(3) . .
C44 N2 C40 110.5(4) . .
C48 N2 Cu4 108.7(2) . .
C44 N2 Cu4 108.3(2) . .
C40 N2 Cu4 108.3(2) . .
C42 N3 C43 108.6(4) . .
C42 N3 C41 110.8(3) . .
C43 N3 C41 109.4(3) . .
C42 N3 Cu4 107.9(3) . .
C43 N3 Cu4 115.6(2) . .
C41 N3 Cu4 104.4(2) . .
C47 N4 C46 108.4(3) . .
C47 N4 C45 111.6(4) . .
C46 N4 C45 108.3(4) . .
C47 N4 Cu4 110.3(2) . .
C46 N4 Cu4 114.1(2) . .
C45 N4 Cu4 104.1(2) . .
C50 N5 C51 107.7(3) . .
C50 N5 C49 110.2(3) . .
C51 N5 C49 111.6(3) . .
C50 N5 Cu4 110.4(2) . .
C51 N5 Cu4 113.6(2) . .
C49 N5 Cu4 103.4(2) . .
C41 C40 N2 109.9(3) . .
C41 C40 H40A 113(2) . .
N2 C40 H40A 107.1(19) . .
C41 C40 H40B 109(3) . .
N2 C40 H40B 109(3) . .
H40A C40 H40B 109(3) . .
N3 C41 C40 109.6(3) . .
N3 C41 H41A 109(2) . .
C40 C41 H41A 111(2) . .
N3 C41 H41B 106(2) . .
C40 C41 H41B 106(2) . .
H41A C41 H41B 114(3) . .
N3 C42 H42A 113(2) . .
N3 C42 H42B 106(3) . .
H42A C42 H42B 118(4) . .
N3 C42 H42C 105(2) . .
H42A C42 H42C 99(3) . .
H42B C42 H42C 116(4) . .
N3 C43 H43A 113(2) . .
N3 C43 H43B 106(3) . .
H43A C43 H43B 104(3) . .
N3 C43 H43C 111(2) . .
H43A C43 H43C 109(3) . .
H43B C43 H43C 113(3) . .
N2 C44 C45 110.0(4) . .
N2 C44 H44A 115(3) . .
C45 C44 H44A 114(3) . .
N2 C44 H44B 108(3) . .
C45 C44 H44B 111(3) . .
H44A C44 H44B 98(4) . .
N4 C45 C44 109.7(4) . .
N4 C45 H45A 105(3) . .
C44 C45 H45A 104(3) . .
N4 C45 H45B 119(5) . .
C44 C45 H45B 116(4) . .
H45A C45 H45B 101(5) . .
N4 C46 H46A 101(3) . .
N4 C46 H46B 105(2) . .
H46A C46 H46B 109(3) . .
N4 C46 H46C 110(4) . .
H46A C46 H46C 104(4) . .
H46B C46 H46C 126(5) . .
N4 C47 H47A 111(2) . .
N4 C47 H47B 117(2) . .
H47A C47 H47B 98(3) . .
N4 C47 H47C 112(2) . .
H47A C47 H47C 119(3) . .
H47B C47 H47C 98(3) . .
N2 C48 C49 109.6(3) . .
N2 C48 H48A 109(2) . .
C49 C48 H48A 105(2) . .
N2 C48 H48B 113(2) . .
C49 C48 H48B 109(2) . .
H48A C48 H48B 110(3) . .
N5 C49 C48 110.9(3) . .
N5 C49 H49A 104(2) . .
C48 C49 H49A 115(2) . .
N5 C49 H49B 106(2) . .
C48 C49 H49B 112(2) . .
H49A C49 H49B 109(3) . .
N5 C50 H50A 111(2) . .
N5 C50 H50B 115.1(18) . .
H50A C50 H50B 111(3) . .
N5 C50 H50C 113.7(19) . .
H50A C50 H50C 113(3) . .
H50B C50 H50C 91(3) . .
N5 C51 H51A 105(2) . .
N5 C51 H51B 104(3) . .
H51A C51 H51B 119(3) . .
N5 C51 H51C 119(3) . .
H51A C51 H51C 94(4) . .
H51B C51 H51C 115(4) . .
C38 O14 Cu2 122.1(2) . .
C38 O14 H14M 107(4) . .
Cu2 O14 H14M 125(4) . .
O14 C38 H38A 109(2) . .
O14 C38 H38B 107(2) . .
H38A C38 H38B 116(3) . .
O14 C38 H39C 108(3) . .
H38A C38 H39C 105(3) . .
H38B C38 H39C 110(3) . .
C37 O13A Cu1 161.6(4) . .
C37 O13B Cu1 144.9(4) . .
O13A C37 O13B 31.0(2) . .
O13A C37 H37A 109.5 . .
O13B C37 H37A 130.8 . .
O13A C37 H37B 109.5 . .
O13B C37 H37B 80.0 . .
H37A C37 H37B 109.5 . .
O13A C37 H37C 109.5 . .
O13B C37 H37C 112.2 . .
H37A C37 H37C 109.5 . .
H37B C37 H37C 109.5 . .
Cl1B Cl1A O17B 73.4(3) . .
Cl1B Cl1A O15B 70.9(4) . .
O17B Cl1A O15B 124.3(5) . .
Cl1B Cl1A O16A 88.2(5) . .
O17B Cl1A O16A 107.9(5) . .
O15B Cl1A O16A 112.1(5) . .
Cl1B Cl1A O15A 124.7(4) . .
O17B Cl1A O15A 139.0(5) . .
O15B Cl1A O15A 53.9(4) . .
O16A Cl1A O15A 109.0(5) . .
Cl1B Cl1A O18A 111.8(4) . .
O17B Cl1A O18A 38.4(3) . .
O15B Cl1A O18A 137.4(4) . .
O16A Cl1A O18A 110.5(5) . .
O15A Cl1A O18A 110.1(5) . .
Cl1B Cl1A O17A 27.9(5) . .
O17B Cl1A O17A 77.8(5) . .
O15B Cl1A O17A 51.6(5) . .
O16A Cl1A O17A 113.4(7) . .
O15A Cl1A O17A 103.0(5) . .
O18A Cl1A O17A 110.6(6) . .
Cl1B Cl1A O16B 50.6(3) . .
O17B Cl1A O16B 96.4(5) . .
O15B Cl1A O16B 92.5(4) . .
O16A Cl1A O16B 37.8(5) . .
O15A Cl1A O16B 123.9(4) . .
O18A Cl1A O16B 122.9(4) . .
O17A Cl1A O16B 75.9(5) . .
O15B O15A Cl1A 60.8(4) . .
O16B O16A Cl1A 92.7(9) . .
O16B O16A Cl1B 53.4(6) . .
Cl1A O16A Cl1B 39.5(3) . .
Cl1B O17A O18B 94.9(13) . .
Cl1B O17A O15B 90.8(10) . .
O18B O17A O15B 149.9(13) . .
Cl1B O17A Cl1A 46.1(7) . .
O18B O17A Cl1A 139.2(10) . .
O15B O17A Cl1A 58.9(5) . .
Cl1B O17A O17B 53.8(9) . .
O18B O17A O17B 105.4(9) . .
O15B O17A O17B 101.8(7) . .
Cl1A O17A O17B 46.2(4) . .
O17B O18A Cl1A 62.6(7) . .
O17B O18A Cl1B 33.4(6) . .
Cl1A O18A Cl1B 29.3(2) . .
O17A Cl1B Cl1A 106.0(10) . .
O17A Cl1B O16B 146.8(11) . .
Cl1A Cl1B O16B 91.7(5) . .
O17A Cl1B O17B 102.5(11) . .
Cl1A Cl1B O17B 59.0(3) . .
O16B Cl1B O17B 110.8(5) . .
O17A Cl1B O15B 59.2(9) . .
Cl1A Cl1B O15B 62.5(4) . .
O16B Cl1B O15B 108.6(6) . .
O17B Cl1B O15B 108.3(5) . .
O17A Cl1B O18B 55.4(10) . .
Cl1A Cl1B O18B 157.7(4) . .
O16B Cl1B O18B 110.5(6) . .
O17B Cl1B O18B 109.7(4) . .
O15B Cl1B O18B 108.9(5) . .
O17A Cl1B O16A 149.4(11) . .
Cl1A Cl1B O16A 52.4(3) . .
O16B Cl1B O16A 39.5(4) . .
O17B Cl1B O16A 84.8(4) . .
O15B Cl1B O16A 90.3(5) . .
O18B Cl1B O16A 149.7(5) . .
O17A Cl1B O18A 104.2(10) . .
Cl1A Cl1B O18A 38.9(2) . .
O16B Cl1B O18A 107.0(4) . .
O17B Cl1B O18A 20.1(4) . .
O15B Cl1B O18A 91.7(4) . .
O18B Cl1B O18A 127.6(4) . .
O16A Cl1B O18A 72.9(4) . .
O17A O15B O15A 130.4(8) . .
O17A O15B Cl1A 69.5(5) . .
O15A O15B Cl1A 65.3(5) . .
O17A O15B Cl1B 30.0(4) . .
O15A O15B Cl1B 111.9(6) . .
Cl1A O15B Cl1B 46.7(2) . .
O16A O16B Cl1B 87.1(8) . .
O16A O16B Cl1A 49.6(6) . .
Cl1B O16B Cl1A 37.7(3) . .
O18A O17B Cl1A 79.0(8) . .
O18A O17B Cl1B 126.5(9) . .
Cl1A O17B Cl1B 47.6(3) . .
O18A O17B O17A 125.9(10) . .
Cl1A O17B O17A 56.0(4) . .
Cl1B O17B O17A 23.8(4) . .
O17A O18B Cl1B 29.8(5) . .
O17A O18B O19 166.4(9) . .
Cl1B O18B O19 163.4(6) . .
C52 O19 O18B 100.0(7) . .

loop_
_geom_bond_atom_site_label_1
_geom_bond_atom_site_label_2
_geom_bond_distance
_geom_bond_site_symmetry_2
Cu1 O6 1.9371(13) .
Cu1 O2 1.9575(13) .
Cu1 O5 1.9618(13) 3_556
Cu1 O1 1.9660(13) .
Cu1 O13A 2.421(5) .
Cu1 O13B 2.462(5) .
Cu1 Cu3 2.8640(3) 3_556
Cu1 Cu2 2.8688(3) .
Cu1 Cu3 5.0223(3) .
Cu1 Cu1 5.4275(5) 3_556
Cu2 O3 1.9454(13) .
Cu2 O4 1.9582(13) .
Cu2 O2 1.9610(13) .
Cu2 O1 1.9725(13) .
Cu2 O14 2.270(2) .
Cu2 Cu3 2.8732(3) .
Cu2 Cu2 5.6334(5) 3_556
Cu3 O3 1.9708(13) .
Cu3 O4 1.9765(13) .
Cu3 O6 1.9844(13) 3_556
Cu3 O5 1.9932(13) .
Cu3 N1 2.1822(18) .
Cu3 Cu1 2.8640(3) 3_556
Cu3 Cu3 6.1150(5) 3_556
O1 Si1 1.6151(14) .
O2 Si2 1.6086(14) 3_556
O3 Si3 1.6016(14) .
O4 Si4 1.6062(14) 3_556
O5 Si5 1.6085(14) .
O5 Cu1 1.9618(13) 3_556
O6 Si6 1.6054(14) .
O6 Cu3 1.9844(13) 3_556
Si1 O7 1.6304(14) .
Si1 O12 1.6312(15) .
Si1 C1 1.860(2) .
Si2 O2 1.6086(14) 3_556
Si2 O9 1.6206(16) .
Si2 O10 1.6291(14) .
Si2 C7A 1.803(8) .
Si2 C7B 1.926(7) .
Si3 O8 1.6267(15) .
Si3 O7 1.6330(15) .
Si3 C13 1.857(2) .
Si4 O4 1.6062(14) 3_556
Si4 O10 1.6255(14) .
Si4 O11 1.6331(15) .
Si4 C19 1.855(2) .
Si5 O9 1.6245(16) .
Si5 O8 1.6311(15) .
Si5 C25 1.8515(19) .
Si6 O11 1.6261(15) .
Si6 O12 1.6415(15) .
Si6 C31 1.851(2) .
C1 C6 1.391(3) .
C1 C2 1.397(3) .
C2 C3 1.386(4) .
C2 H2 0.95(3) .
C3 C4 1.374(5) .
C3 H3 0.96(3) .
C4 C5 1.373(5) .
C4 H4 1.00(4) .
C5 C6 1.392(4) .
C5 H5 0.84(3) .
C6 H6 0.88(3) .
C7A C7B 0.543(6) .
C7A C12B 1.187(10) .
C7A C12A 1.383(8) .
C7A C8A 1.389(7) .
C7A C8B 1.897(8) .
C7A H12B 1.44(6) .
C8A C7B 0.954(9) .
C8A C8B 1.072(8) .
C8A C9A 1.402(8) .
C8A C12B 1.504(9) .
C8A C9B 1.775(9) .
C8A H8A 0.899(19) .
C9A C10B 0.882(8) .
C9A C11B 1.191(17) .
C9A C10A 1.343(16) .
C9A C9B 1.396(11) .
C9A C12B 1.802(10) .
C9A C8B 1.929(9) .
C9A H9A 0.91(2) .
C10A C11B 0.514(11) .
C10A C10B 1.200(15) .
C10A C11A 1.394(15) .
C10A C12B 1.823(10) .
C10A H10A 0.90(2) .
C10A H11B 0.98(6) .
C11A C11B 1.358(18) .
C11A C12A 1.401(7) .
C11A C12B 1.563(9) .
C11A H11A 0.91(2) .
C11A H11B 1.52(8) .
C11A H12B 1.55(7) .
C12A C12B 1.194(10) .
C12A C7B 1.825(8) .
C12A H12A 0.91(2) .
C12A H12B 0.75(8) .
C7B C8B 1.387(8) .
C7B C12B 1.387(9) .
C7B H8A 1.46(4) .
C8B C9B 1.393(8) .
C8B H8A 1.21(5) .
C8B H8B 0.91(2) .
C9B C10B 1.382(11) .
C9B H9A 1.49(9) .
C9B H9B 0.92(2) .
C10B C11B 1.400(17) .
C10B H9A 1.19(7) .
C10B H10A 1.56(7) .
C10B H10B 0.925(19) .
C11B C12B 1.387(11) .
C11B H10A 1.33(3) .
C11B H11B 0.90(2) .
C12B H12B 0.90(2) .
C13 C18B 1.269(15) .
C13 C14A 1.383(5) .
C13 C14B 1.453(6) .
C13 C18A 1.465(13) .
C14A C15A 1.394(7) .
C14A H14A 0.9400 .
C15A C16A 1.431(18) .
C15A H15A 0.9400 .
C16A C17A 1.30(2) .
C16A H16A 0.9400 .
C17A C18A 1.409(19) .
C17A H17A 0.9400 .
C18A H18A 0.9400 .
C14B C15B 1.394(8) .
C14B H14B 0.9400 .
C15B C16B 1.333(15) .
C15B H15B 0.9400 .
C16B C17B 1.40(2) .
C16B H16B 0.9400 .
C17B C18B 1.35(2) .
C17B H17B 0.9400 .
C18B H18B 0.9400 .
C19 C20 1.395(3) .
C19 C24 1.402(3) .
C20 C21 1.386(3) .
C20 H20 0.84(2) .
C21 C22 1.386(4) .
C21 H21 0.88(3) .
C22 C23 1.378(4) .
C22 H22 0.93(3) .
C23 C24 1.387(3) .
C23 H23 0.87(3) .
C24 H24 0.95(3) .
C25 C30 1.393(3) .
C25 C26 1.399(3) .
C26 C27 1.386(3) .
C26 H26 0.97(3) .
C27 C28 1.378(4) .
C27 H27 0.96(4) .
C28 C29 1.366(4) .
C28 H28 0.98(4) .
C29 C30 1.392(3) .
C29 H29 0.94(3) .
C30 H30 0.93(3) .
C31 C32 1.388(3) .
C31 C36 1.389(3) .
C32 C33 1.383(3) .
C32 H32 0.91(3) .
C33 C34 1.366(5) .
C33 H33 0.87(3) .
C34 C35 1.362(5) .
C34 H34 0.83(4) .
C35 C36 1.386(4) .
C35 H35 0.95(4) .
C36 H36 0.94(3) .
Cu4 C39 1.954(2) .
Cu4 N2 2.030(2) .
Cu4 N4 2.136(2) .
Cu4 N5 2.156(2) .
Cu4 N3 2.161(3) .
N1 C39 1.146(3) .
N2 C48 1.484(4) .
N2 C44 1.485(5) .
N2 C40 1.494(5) .
N3 C42 1.467(5) .
N3 C43 1.470(5) .
N3 C41 1.482(4) .
N4 C47 1.464(5) .
N4 C46 1.482(5) .
N4 C45 1.484(4) .
N5 C50 1.467(4) .
N5 C51 1.483(5) .
N5 C49 1.485(4) .
C40 C41 1.485(6) .
C40 H40A 0.95(3) .
C40 H40B 0.87(4) .
C41 H41A 1.04(4) .
C41 H41B 1.00(4) .
C42 H42A 0.94(4) .
C42 H42B 0.88(5) .
C42 H42C 1.02(4) .
C43 H43A 1.08(4) .
C43 H43B 0.91(4) .
C43 H43C 1.05(4) .
C44 C45 1.509(6) .
C44 H44A 0.82(4) .
C44 H44B 0.89(3) .
C45 H45A 0.99(4) .
C45 H45B 0.74(5) .
C46 H46A 0.96(5) .
C46 H46B 0.84(4) .
C46 H46C 0.92(2) .
C47 H47A 0.93(4) .
C47 H47B 0.97(3) .
C47 H47C 0.99(4) .
C48 C49 1.496(7) .
C48 H48A 0.91(3) .
C48 H48B 0.88(4) .
C49 H49A 0.94(4) .
C49 H49B 0.99(3) .
C50 H50A 0.97(4) .
C50 H50B 0.99(3) .
C50 H50C 1.01(3) .
C51 H51A 0.95(3) .
C51 H51B 0.91(4) .
C51 H51C 0.89(5) .
O14 C38 1.408(3) .
O14 H14M 0.53(3) .
C38 H38A 0.91(3) .
C38 H38B 0.97(4) .
C38 H39C 0.87(4) .
O13A C37 1.313(6) .
O13B C37 1.394(6) .
C37 H37A 0.9700 .
C37 H37B 0.9700 .
C37 H37C 0.9700 .
Cl1A Cl1B 1.110(3) .
Cl1A O17B 1.288(7) .
Cl1A O15B 1.352(7) .
Cl1A O16A 1.382(7) .
Cl1A O15A 1.407(6) .
Cl1A O18A 1.424(7) .
Cl1A O17A 1.480(9) .
Cl1A O16B 1.815(9) .
O15A O15B 1.252(9) .
O16A O16B 1.112(13) .
O16A Cl1B 1.745(10) .
O17A Cl1B 0.720(9) .
O17A O18B 1.193(11) .
O17A O15B 1.237(11) .
O17A O17B 1.743(13) .
O18A O17B 0.902(8) .
O18A Cl1B 2.105(8) .
Cl1B O16B 1.403(8) .
Cl1B O17B 1.440(6) .
Cl1B O15B 1.441(7) .
Cl1B O18B 1.445(7) .
O18B O19 1.499(9) .
C52 O19 1.362(10) .
